data_7208325
loop_
_publ_author_name
'Zhou, Fei-Xia'
'Zheng, Zheng'
'Zhou, Hong-Ping'
'Ke, Wei-Zai'
'Wang, Jian-Qing'
'Yu, Zhi-Peng'
'Jin, Feng'
'Yang, Jia-Xiang'
'Wu, Jie-Ying'
'Tian, Yu-Peng'

_publ_section_title
;
 A new 2,2&#x2032;:6&#x2032;,2&#x2032;&#x2032;-terpyridine-based ligand
 and its complexes: structures, photophysical properties and DFT
 calculations to evaluate the halogen effect on the TPA
;
_journal_issue 17
_journal_name_full CrystEngComm
_journal_page_first 5613
_journal_paper_doi 10.1039/c2ce25467k
_journal_volume 14
_journal_year 2012
_chemical_formula_sum 'C31.5 H23 Cd Cl I2 N6'
_chemical_formula_weight 887.21
_chemical_name_systematic
;
?
;
_space_group_IT_number 14
_symmetry_cell_setting monoclinic
_symmetry_space_group_name_Hall '-P 2ybc'
_symmetry_space_group_name_H-M 'P 1 21/c 1'
_atom_sites_solution_hydrogens geom
_atom_sites_solution_primary direct
_atom_sites_solution_secondary difmap
_audit_creation_method SHELXL-97
_cell_angle_alpha 90.00
_cell_angle_beta 115.5660(10)
_cell_angle_gamma 90.00
_cell_formula_units_Z 8
_cell_length_a 16.3236(3)
_cell_length_b 26.8610(5)
_cell_length_c 15.7429(3)
_cell_measurement_reflns_used 9909
_cell_measurement_temperature 293(2)
_cell_measurement_theta_max 22.40
_cell_measurement_theta_min 2.59
_cell_volume 6226.9(2)
_computing_cell_refinement 'Bruker SMART'
_computing_data_collection 'Bruker SMART'
_computing_data_reduction 'Bruker SAINT'
_computing_structure_refinement 'Bruker SHELXTL'
_computing_structure_solution SIR92
_diffrn_ambient_temperature 293(2)
_diffrn_measured_fraction_theta_full 0.999
_diffrn_measured_fraction_theta_max 0.999
_diffrn_measurement_device_type 'CCD area detector'
_diffrn_measurement_method 'phi and omega scans'
_diffrn_radiation_monochromator graphite
_diffrn_radiation_source 'fine-focus sealed tube'
_diffrn_radiation_type MoK\a
_diffrn_radiation_wavelength 0.71073
_diffrn_reflns_av_R_equivalents 0.0357
_diffrn_reflns_av_sigmaI/netI 0.0402
_diffrn_reflns_limit_h_max 19
_diffrn_reflns_limit_h_min -19
_diffrn_reflns_limit_k_max 32
_diffrn_reflns_limit_k_min -25
_diffrn_reflns_limit_l_max 18
_diffrn_reflns_limit_l_min -18
_diffrn_reflns_number 51489
_diffrn_reflns_theta_full 25.05
_diffrn_reflns_theta_max 25.05
_diffrn_reflns_theta_min 1.58
_exptl_absorpt_coefficient_mu 2.802
_exptl_absorpt_correction_T_max 0.6041
_exptl_absorpt_correction_T_min 0.4869
_exptl_absorpt_correction_type multi-scan
_exptl_absorpt_process_details sadabs
_exptl_crystal_colour yellow
_exptl_crystal_density_diffrn 1.893
_exptl_crystal_density_method 'not measured'
_exptl_crystal_description block
_exptl_crystal_F_000 3400
_exptl_crystal_size_max 0.30
_exptl_crystal_size_mid 0.30
_exptl_crystal_size_min 0.20
_refine_diff_density_max 1.270
_refine_diff_density_min -0.945
_refine_diff_density_rms 0.106
_refine_ls_extinction_method none
_refine_ls_goodness_of_fit_ref 1.032
_refine_ls_hydrogen_treatment constr
_refine_ls_matrix_type full
_refine_ls_number_parameters 748
_refine_ls_number_reflns 11026
_refine_ls_number_restraints 0
_refine_ls_restrained_S_all 1.032
_refine_ls_R_factor_all 0.0810
_refine_ls_R_factor_gt 0.0481
_refine_ls_shift/su_max 0.006
_refine_ls_shift/su_mean 0.000
_refine_ls_structure_factor_coef Fsqd
_refine_ls_weighting_details 'calc w=1/[\s^2^(Fo^2^)+(0.1000P)^2^+0.0000P] where P=(Fo^2^+2Fc^2^)/3'
_refine_ls_weighting_scheme calc
_refine_ls_wR_factor_gt 0.1408
_refine_ls_wR_factor_ref 0.1638
_reflns_number_gt 7381
_reflns_number_total 11026
_reflns_threshold_expression >2sigma(I)
_cod_data_source_file c2ce25467k.txt
_cod_data_source_block wpp1
_cod_depositor_comments
;
The following automatic conversions were performed:

'_symmetry_cell_setting' value 'Monoclinic' changed to 'monoclinic'
according to /home/saulius/struct/CIF-dictionaries/cif_core.dic
dictionary named 'cif_core.dic' version 2.4.1 from 2010-06-29.

Automatic conversion script
Id: cif_fix_values 1891 2012-01-12 08:04:46Z andrius 
;
_cod_original_sg_symbol_H-M 'P2(1)/c '
_cod_database_code 7208325

loop_
_symmetry_equiv_pos_as_xyz
'x, y, z'
'-x, y+1/2, -z+1/2'
'-x, -y, -z'
'x, -y-1/2, z-1/2'

loop_
_atom_site_label
_atom_site_type_symbol
_atom_site_fract_x
_atom_site_fract_y
_atom_site_fract_z
_atom_site_U_iso_or_equiv
_atom_site_adp_type
_atom_site_occupancy
_atom_site_symmetry_multiplicity
_atom_site_calc_flag
_atom_site_refinement_flags
Cd1 Cd 0.60240(4) 0.360677(19) 0.51494(4) 0.05594(17) Uani 1 1 d .
Cd2 Cd 0.83976(4) 0.09615(2) 0.53398(4) 0.05786(18) Uani 1 1 d .
I3 I 0.78917(4) 0.07819(2) 0.67697(4) 0.07220(19) Uani 1 1 d .
I2 I 0.64562(4) 0.37179(2) 0.36418(4) 0.0771(2) Uani 1 1 d .
I1 I 0.44761(4) 0.41044(2) 0.49011(4) 0.0824(2) Uani 1 1 d .
I4 I 1.01020(4) 0.08251(2) 0.54516(5) 0.0879(2) Uani 1 1 d .
C24 C 1.2478(5) 0.0885(3) 1.1487(5) 0.0527(17) Uani 1 1 d .
Cl2 Cl 0.1534(3) 0.3378(3) 0.3347(3) 0.218(2) Uani 1 1 d .
C56 C 0.1990(6) 0.4146(3) -0.1131(6) 0.092(3) Uani 1 1 d .
H56 H 0.2488 0.4319 -0.0698 0.111 Uiso 1 1 calc R
N2 N 0.7101(3) 0.31852(19) 0.6449(3) 0.0430(13) Uani 1 1 d .
N1 N 0.5648(4) 0.2747(2) 0.5105(4) 0.0503(14) Uani 1 1 d .
C55 C 0.1924(5) 0.3648(3) -0.0992(5) 0.0578(19) Uani 1 1 d .
N7 N 0.8567(4) 0.1832(2) 0.5580(4) 0.0510(14) Uani 1 1 d .
N8 N 0.7262(4) 0.1378(2) 0.4096(4) 0.0471(13) Uani 1 1 d .
N3 N 0.7138(4) 0.4164(2) 0.6192(4) 0.0561(15) Uani 1 1 d .
C8 C 0.8480(4) 0.2661(2) 0.7899(4) 0.0455(16) Uani 1 1 d .
C40 C 0.6453(4) 0.2128(3) 0.3515(4) 0.0502(17) Uani 1 1 d .
H40 H 0.6421 0.2472 0.3561 0.060 Uiso 1 1 calc R
N9 N 0.7514(4) 0.0407(2) 0.4108(4) 0.0555(15) Uani 1 1 d .
N5 N 1.5365(4) 0.0324(2) 1.4244(4) 0.0615(16) Uani 1 1 d .
C39 C 0.5738(4) 0.1866(3) 0.2785(4) 0.0459(16) Uani 1 1 d .
C29 C 1.3945(5) 0.0356(3) 1.2831(5) 0.0542(17) Uani 1 1 d .
N4 N 1.4676(4) 0.0082(2) 1.3521(4) 0.0563(15) Uani 1 1 d .
C47 C 0.4936(4) 0.2145(3) 0.2090(4) 0.0470(16) Uani 1 1 d .
C6 C 0.7061(4) 0.2683(2) 0.6511(4) 0.0416(15) Uani 1 1 d .
C17 C 0.9928(5) 0.2644(3) 0.9395(5) 0.0552(18) Uani 1 1 d .
H17 H 0.9909 0.2989 0.9431 0.066 Uiso 1 1 calc R
Cl1 Cl 0.2494(4) 0.2883(3) 0.2517(4) 0.318(5) Uani 1 1 d .
N10 N 0.0022(4) 0.4406(2) -0.3396(4) 0.0658(17) Uani 1 1 d .
C52 C 0.3452(5) 0.2671(3) 0.0743(5) 0.0568(18) Uani 1 1 d .
C20 C 0.9990(5) 0.1614(3) 0.9317(5) 0.063(2) Uani 1 1 d .
H20 H 0.9992 0.1269 0.9282 0.076 Uiso 1 1 calc R
C2 C 0.4732(5) 0.2049(3) 0.4351(5) 0.064(2) Uani 1 1 d .
H2 H 0.4198 0.1925 0.3878 0.077 Uiso 1 1 calc R
C37 C 0.6613(4) 0.1123(3) 0.3403(4) 0.0486(16) Uani 1 1 d .
C12 C 0.8476(5) 0.4297(3) 0.7578(5) 0.063(2) Uani 1 1 d .
H12 H 0.8939 0.4168 0.8122 0.075 Uiso 1 1 calc R
C18 C 0.9288(5) 0.1884(3) 0.8634(5) 0.0595(19) Uani 1 1 d .
H18 H 0.8833 0.1711 0.8146 0.071 Uiso 1 1 calc R
N6 N 1.5592(5) -0.0501(3) 1.4369(5) 0.0756(19) Uani 1 1 d .
C16 C 0.9235(4) 0.2387(2) 0.8646(4) 0.0453(16) Uani 1 1 d .
C45 C 0.9416(5) 0.2528(3) 0.6377(5) 0.0596(19) Uani 1 1 d .
H45 H 0.9926 0.2656 0.6878 0.071 Uiso 1 1 calc R
C9 C 0.8499(4) 0.3184(2) 0.7819(4) 0.0480(16) Uani 1 1 d .
H9 H 0.8982 0.3364 0.8261 0.058 Uiso 1 1 calc R
C7 C 0.7732(4) 0.2423(2) 0.7232(4) 0.0468(16) Uani 1 1 d .
H7 H 0.7678 0.2080 0.7269 0.056 Uiso 1 1 calc R
C41 C 0.7185(4) 0.1875(3) 0.4146(4) 0.0479(16) Uani 1 1 d .
C5 C 0.6249(4) 0.2442(2) 0.5750(4) 0.0425(15) Uani 1 1 d .
C46 C 0.9271(5) 0.2036(3) 0.6287(5) 0.0601(19) Uani 1 1 d .
H46 H 0.9683 0.1828 0.6743 0.072 Uiso 1 1 calc R
C35 C 0.6213(6) 0.0271(3) 0.2680(5) 0.066(2) Uani 1 1 d .
H35 H 0.5703 0.0400 0.2182 0.079 Uiso 1 1 calc R
C10 C 0.7811(4) 0.3431(2) 0.7093(5) 0.0462(16) Uani 1 1 d .
C51 C 0.3449(5) 0.2158(3) 0.0789(5) 0.066(2) Uani 1 1 d .
H51 H 0.2952 0.1984 0.0353 0.079 Uiso 1 1 calc R
C42 C 0.7961(4) 0.2135(3) 0.4933(4) 0.0470(16) Uani 1 1 d .
C36 C 0.6767(5) 0.0576(3) 0.3380(5) 0.0508(17) Uani 1 1 d .
C26 C 1.2736(6) 0.0415(3) 1.1298(5) 0.079(3) Uani 1 1 d .
H26 H 1.2404 0.0272 1.0711 0.095 Uiso 1 1 calc R
C25 C 1.2998(6) 0.1070(3) 1.2390(5) 0.078(2) Uani 1 1 d .
H25 H 1.2848 0.1377 1.2558 0.094 Uiso 1 1 calc R
C19 C 1.0630(5) 0.2381(3) 1.0071(5) 0.0569(19) Uani 1 1 d .
H19 H 1.1083 0.2554 1.0559 0.068 Uiso 1 1 calc R
C43 C 0.8059(5) 0.2634(3) 0.4983(5) 0.0523(17) Uani 1 1 d .
H43 H 0.7630 0.2836 0.4528 0.063 Uiso 1 1 calc R
C21 C 1.0688(5) 0.1859(3) 1.0051(4) 0.0554(18) Uani 1 1 d .
C1 C 0.4916(5) 0.2550(3) 0.4425(5) 0.062(2) Uani 1 1 d .
H1 H 0.4506 0.2762 0.3974 0.075 Uiso 1 1 calc R
N11 N -0.0649(5) 0.4152(3) -0.4079(5) 0.076(2) Uani 1 1 d .
C54 C 0.2635(5) 0.3402(3) -0.0215(5) 0.0612(19) Uani 1 1 d .
H54 H 0.3105 0.3601 0.0195 0.073 Uiso 1 1 calc R
C59 C 0.0536(5) 0.3661(3) -0.2450(6) 0.082(3) Uani 1 1 d .
H59 H 0.0039 0.3490 -0.2888 0.098 Uiso 1 1 calc R
C23 C 1.1701(5) 0.1139(3) 1.0776(5) 0.0593(19) Uani 1 1 d .
H23 H 1.1337 0.0952 1.0249 0.071 Uiso 1 1 calc R
C15 C 0.7118(6) 0.4643(3) 0.5996(5) 0.065(2) Uani 1 1 d .
H15 H 0.6651 0.4763 0.5446 0.078 Uiso 1 1 calc R
C50 C 0.4222(6) 0.2915(3) 0.1370(6) 0.078(2) Uani 1 1 d .
H50 H 0.4255 0.3260 0.1342 0.093 Uiso 1 1 calc R
C60 C 0.0639(5) 0.4154(3) -0.2581(5) 0.0548(18) Uani 1 1 d .
C14 C 0.7769(7) 0.4972(3) 0.6581(6) 0.076(2) Uani 1 1 d .
H14 H 0.7744 0.5308 0.6430 0.091 Uiso 1 1 calc R
C22 C 1.1453(5) 0.1604(3) 1.0792(5) 0.0555(18) Uani 1 1 d .
H22 H 1.1800 0.1788 1.1328 0.067 Uiso 1 1 calc R
C44 C 0.8802(5) 0.2845(3) 0.5716(5) 0.0572(18) Uani 1 1 d .
H44 H 0.8885 0.3188 0.5763 0.069 Uiso 1 1 calc R
N12 N -0.0705(5) 0.4960(3) -0.4461(6) 0.095(2) Uani 1 1 d .
C11 C 0.7808(4) 0.3984(2) 0.6955(5) 0.0461(16) Uani 1 1 d .
C53 C 0.2689(5) 0.2930(3) -0.0026(5) 0.067(2) Uani 1 1 d .
H53 H 0.2199 0.2734 -0.0411 0.080 Uiso 1 1 calc R
C49 C 0.4168(5) 0.1891(3) 0.1468(5) 0.064(2) Uani 1 1 d .
H49 H 0.4133 0.1547 0.1505 0.077 Uiso 1 1 calc R
C3 C 0.5349(5) 0.1740(3) 0.4988(6) 0.072(2) Uani 1 1 d .
H3 H 0.5253 0.1398 0.4947 0.086 Uiso 1 1 calc R
C4 C 0.6114(5) 0.1935(3) 0.5691(5) 0.065(2) Uani 1 1 d .
H4 H 0.6543 0.1726 0.6129 0.078 Uiso 1 1 calc R
C63 C 0.2139(10) 0.3465(5) 0.2797(10) 0.163(6) Uani 1 1 d .
H63A H 0.2668 0.3662 0.3183 0.195 Uiso 1 1 calc R
H63B H 0.1792 0.3649 0.2222 0.195 Uiso 1 1 calc R
C13 C 0.8449(6) 0.4791(3) 0.7388(6) 0.067(2) Uani 1 1 d .
H13 H 0.8889 0.5004 0.7803 0.080 Uiso 1 1 calc R
C48 C 0.4946(5) 0.2654(3) 0.2041(5) 0.074(2) Uani 1 1 d .
H48 H 0.5448 0.2828 0.2465 0.089 Uiso 1 1 calc R
C27 C 1.3729(6) 0.0812(3) 1.3041(6) 0.080(3) Uani 1 1 d .
H27 H 1.4076 0.0951 1.3628 0.096 Uiso 1 1 calc R
C28 C 1.3457(6) 0.0164(3) 1.1947(6) 0.078(3) Uani 1 1 d .
H28 H 1.3621 -0.0142 1.1790 0.093 Uiso 1 1 calc R
C30 C 1.5879(5) -0.0060(4) 1.4691(6) 0.071(2) Uani 1 1 d .
H30 H 1.6427 -0.0014 1.5219 0.085 Uiso 1 1 calc R
C31 C 1.4828(5) -0.0405(3) 1.3609(6) 0.072(2) Uani 1 1 d .
H31 H 1.4453 -0.0644 1.3198 0.086 Uiso 1 1 calc R
C38 C 0.5839(4) 0.1363(3) 0.2727(5) 0.0498(17) Uani 1 1 d .
H38 H 0.5397 0.1180 0.2244 0.060 Uiso 1 1 calc R
C33 C 0.7165(6) -0.0408(3) 0.3457(6) 0.075(2) Uani 1 1 d .
H33 H 0.7312 -0.0745 0.3500 0.090 Uiso 1 1 calc R
C34 C 0.6408(6) -0.0233(3) 0.2710(6) 0.073(2) Uani 1 1 d .
H34 H 0.6035 -0.0446 0.2235 0.088 Uiso 1 1 calc R
C32 C 0.7708(6) -0.0079(3) 0.4146(6) 0.065(2) Uani 1 1 d .
H32 H 0.8223 -0.0199 0.4650 0.078 Uiso 1 1 calc R
C57 C 0.1159(6) 0.3415(3) -0.1675(6) 0.092(3) Uani 1 1 d .
H57 H 0.1067 0.3079 -0.1603 0.110 Uiso 1 1 calc R
C58 C 0.1345(6) 0.4407(3) -0.1893(7) 0.096(3) Uani 1 1 d .
H58 H 0.1392 0.4750 -0.1934 0.115 Uiso 1 1 calc R
C62 C -0.1055(7) 0.4505(4) -0.4702(7) 0.091(3) Uani 1 1 d .
H62 H -0.1553 0.4441 -0.5272 0.109 Uiso 1 1 calc R
C61 C -0.0006(6) 0.4887(4) -0.3615(7) 0.095(3) Uani 1 1 d .
H61 H 0.0391 0.5131 -0.3245 0.114 Uiso 1 1 calc R

loop_
_atom_site_aniso_label
_atom_site_aniso_U_11
_atom_site_aniso_U_22
_atom_site_aniso_U_33
_atom_site_aniso_U_23
_atom_site_aniso_U_13
_atom_site_aniso_U_12
Cd1 0.0576(3) 0.0426(3) 0.0494(3) 0.0053(2) 0.0059(3) 0.0092(2)
Cd2 0.0552(3) 0.0509(3) 0.0544(3) 0.0039(3) 0.0113(3) 0.0097(3)
I3 0.0925(4) 0.0544(3) 0.0655(4) 0.0040(2) 0.0302(3) 0.0041(3)
I2 0.1073(5) 0.0548(4) 0.0589(3) 0.0078(2) 0.0261(3) 0.0014(3)
I1 0.0700(4) 0.0760(4) 0.0871(4) 0.0194(3) 0.0206(3) 0.0284(3)
I4 0.0575(4) 0.0910(5) 0.0971(5) -0.0100(3) 0.0164(3) 0.0217(3)
C24 0.048(4) 0.050(5) 0.046(4) 0.005(3) 0.007(3) 0.004(3)
Cl2 0.126(3) 0.403(8) 0.116(3) 0.022(4) 0.044(3) 0.012(4)
C56 0.089(7) 0.053(6) 0.071(6) -0.002(4) -0.027(5) -0.008(5)
N2 0.047(3) 0.040(3) 0.035(3) -0.002(2) 0.012(3) 0.005(3)
N1 0.044(3) 0.047(4) 0.049(3) 0.001(3) 0.010(3) 0.007(3)
C55 0.046(4) 0.062(5) 0.050(4) -0.002(4) 0.007(4) 0.002(4)
N7 0.045(3) 0.052(4) 0.046(3) -0.001(3) 0.010(3) 0.002(3)
N8 0.045(3) 0.046(4) 0.042(3) 0.001(3) 0.012(3) 0.004(3)
N3 0.059(4) 0.035(3) 0.060(4) 0.002(3) 0.012(3) 0.009(3)
C8 0.046(4) 0.046(4) 0.037(4) -0.001(3) 0.011(3) 0.003(3)
C40 0.050(4) 0.053(4) 0.046(4) -0.002(3) 0.019(4) 0.003(3)
N9 0.060(4) 0.047(4) 0.061(4) 0.003(3) 0.028(3) 0.012(3)
N5 0.035(3) 0.082(5) 0.050(4) 0.007(3) 0.002(3) -0.004(3)
C39 0.039(4) 0.053(4) 0.044(4) -0.001(3) 0.016(3) 0.000(3)
C29 0.051(4) 0.050(4) 0.047(4) 0.008(3) 0.007(4) 0.006(4)
N4 0.041(3) 0.059(4) 0.049(3) 0.006(3) 0.001(3) 0.004(3)
C47 0.040(4) 0.052(5) 0.039(4) 0.000(3) 0.007(3) -0.001(3)
C6 0.042(4) 0.037(4) 0.043(4) 0.007(3) 0.015(3) 0.009(3)
C17 0.054(4) 0.047(4) 0.047(4) 0.001(3) 0.004(4) 0.001(3)
Cl1 0.177(4) 0.484(11) 0.181(5) -0.175(6) -0.031(4) 0.109(6)
N10 0.046(4) 0.058(4) 0.071(4) 0.007(3) 0.003(3) 0.001(3)
C52 0.045(4) 0.067(5) 0.049(4) -0.001(4) 0.012(4) 0.002(4)
C20 0.062(5) 0.044(4) 0.061(5) 0.007(4) 0.005(4) 0.013(4)
C2 0.046(4) 0.061(5) 0.063(5) 0.002(4) 0.002(4) -0.012(4)
C37 0.043(4) 0.055(5) 0.042(4) -0.002(3) 0.012(3) 0.000(3)
C12 0.070(5) 0.054(5) 0.050(4) -0.007(4) 0.013(4) 0.010(4)
C18 0.050(4) 0.053(5) 0.049(4) -0.004(3) -0.004(4) 0.004(4)
N6 0.063(4) 0.071(5) 0.075(5) 0.014(4) 0.013(4) 0.022(4)
C16 0.046(4) 0.043(4) 0.040(4) 0.008(3) 0.012(3) 0.008(3)
C45 0.052(4) 0.056(5) 0.054(4) -0.008(4) 0.007(4) -0.002(4)
C9 0.046(4) 0.045(4) 0.039(4) -0.006(3) 0.005(3) 0.000(3)
C7 0.054(4) 0.037(4) 0.043(4) 0.001(3) 0.016(4) 0.006(3)
C41 0.035(4) 0.062(5) 0.039(4) 0.001(3) 0.008(3) 0.003(3)
C5 0.042(4) 0.033(4) 0.044(4) -0.001(3) 0.010(3) 0.003(3)
C46 0.053(5) 0.063(5) 0.047(4) 0.005(4) 0.005(4) 0.005(4)
C35 0.077(6) 0.066(6) 0.051(5) -0.006(4) 0.023(4) 0.003(4)
C10 0.048(4) 0.043(4) 0.043(4) -0.006(3) 0.016(3) 0.005(3)
C51 0.042(4) 0.070(6) 0.064(5) 0.000(4) 0.004(4) -0.001(4)
C42 0.046(4) 0.049(4) 0.044(4) -0.004(3) 0.017(3) 0.000(3)
C36 0.051(4) 0.055(5) 0.047(4) 0.001(3) 0.022(4) -0.001(4)
C26 0.079(6) 0.054(5) 0.053(5) -0.007(4) -0.020(4) 0.004(4)
C25 0.088(6) 0.055(5) 0.064(5) 0.004(4) 0.006(5) 0.026(5)
C19 0.048(4) 0.060(5) 0.043(4) 0.003(3) 0.001(3) 0.001(4)
C43 0.051(4) 0.050(5) 0.052(4) 0.006(3) 0.018(4) 0.011(3)
C21 0.048(4) 0.066(5) 0.036(4) 0.005(3) 0.003(3) 0.003(4)
C1 0.050(4) 0.066(5) 0.049(4) 0.005(4) 0.000(4) 0.011(4)
N11 0.064(4) 0.067(5) 0.066(4) -0.007(4) -0.001(4) 0.006(4)
C54 0.054(5) 0.046(5) 0.064(5) 0.000(4) 0.008(4) -0.001(4)
C59 0.053(5) 0.061(6) 0.077(6) 0.005(4) -0.023(4) -0.008(4)
C23 0.055(5) 0.053(5) 0.053(4) 0.005(4) 0.007(4) 0.007(4)
C15 0.076(5) 0.047(5) 0.058(5) 0.003(4) 0.014(4) 0.011(4)
C50 0.083(6) 0.041(5) 0.074(5) 0.002(4) 0.001(5) 0.009(4)
C60 0.043(4) 0.054(5) 0.053(4) 0.009(4) 0.006(4) 0.005(3)
C14 0.101(7) 0.037(5) 0.087(6) -0.003(4) 0.038(6) -0.002(5)
C22 0.056(4) 0.044(4) 0.050(4) 0.002(3) 0.008(4) 0.003(4)
C44 0.055(5) 0.052(5) 0.054(4) -0.006(4) 0.013(4) 0.003(4)
N12 0.076(5) 0.085(6) 0.100(6) 0.037(5) 0.016(5) 0.013(5)
C11 0.045(4) 0.039(4) 0.045(4) 0.000(3) 0.011(3) 0.006(3)
C53 0.044(4) 0.082(6) 0.058(5) 0.001(4) 0.007(4) -0.003(4)
C49 0.055(5) 0.054(5) 0.068(5) 0.001(4) 0.013(4) -0.005(4)
C3 0.065(5) 0.050(5) 0.074(6) -0.004(4) 0.005(5) -0.016(4)
C4 0.052(5) 0.060(5) 0.060(5) 0.016(4) 0.003(4) 0.003(4)
C63 0.207(16) 0.143(13) 0.160(13) -0.005(10) 0.100(13) -0.042(12)
C13 0.069(5) 0.046(5) 0.076(6) -0.024(4) 0.023(5) -0.011(4)
C48 0.048(5) 0.083(7) 0.054(5) -0.008(4) -0.013(4) 0.004(4)
C27 0.082(6) 0.053(5) 0.054(5) -0.003(4) -0.020(4) 0.013(4)
C28 0.078(6) 0.047(5) 0.063(5) -0.005(4) -0.013(4) 0.013(4)
C30 0.047(5) 0.086(7) 0.057(5) 0.016(5) 0.002(4) 0.007(5)
C31 0.064(5) 0.059(5) 0.067(5) 0.012(4) 0.004(4) 0.018(4)
C38 0.042(4) 0.056(5) 0.041(4) 0.001(3) 0.008(3) -0.002(3)
C33 0.097(7) 0.054(5) 0.078(6) 0.008(5) 0.041(5) 0.024(5)
C34 0.092(7) 0.059(6) 0.069(6) -0.016(4) 0.036(5) -0.003(5)
C32 0.066(5) 0.058(5) 0.067(5) -0.007(4) 0.024(4) 0.008(4)
C57 0.074(6) 0.055(6) 0.089(6) 0.016(5) -0.018(5) -0.020(4)
C58 0.098(7) 0.034(5) 0.101(7) 0.003(5) -0.009(6) -0.008(5)
C62 0.077(7) 0.095(8) 0.071(6) 0.006(6) 0.004(5) 0.028(6)
C61 0.073(6) 0.068(7) 0.108(8) 0.039(6) 0.005(6) 0.007(5)

loop_
_atom_type_symbol
_atom_type_description
_atom_type_scat_dispersion_real
_atom_type_scat_dispersion_imag
_atom_type_scat_source
C C 0.0033 0.0016 'International Tables Vol C Tables 4.2.6.8 and 6.1.1.4'
H H 0.0000 0.0000 'International Tables Vol C Tables 4.2.6.8 and 6.1.1.4'
N N 0.0061 0.0033 'International Tables Vol C Tables 4.2.6.8 and 6.1.1.4'
Cl Cl 0.1484 0.1585 'International Tables Vol C Tables 4.2.6.8 and 6.1.1.4'
Cd Cd -0.8075 1.2024 'International Tables Vol C Tables 4.2.6.8 and 6.1.1.4'
I I -0.4742 1.8119 'International Tables Vol C Tables 4.2.6.8 and 6.1.1.4'

loop_
_geom_angle_atom_site_label_1
_geom_angle_atom_site_label_2
_geom_angle_atom_site_label_3
_geom_angle
N2 Cd1 N3 68.78(19)
N2 Cd1 N1 69.08(18)
N3 Cd1 N1 137.72(19)
N2 Cd1 I1 131.47(12)
N3 Cd1 I1 100.11(14)
N1 Cd1 I1 105.03(13)
N2 Cd1 I2 115.43(12)
N3 Cd1 I2 97.00(15)
N1 Cd1 I2 103.70(13)
I1 Cd1 I2 112.74(2)
N8 Cd2 N7 69.74(19)
N8 Cd2 N9 68.4(2)
N7 Cd2 N9 137.54(19)
N8 Cd2 I4 122.60(13)
N7 Cd2 I4 94.38(13)
N9 Cd2 I4 102.20(13)
N8 Cd2 I3 111.19(13)
N7 Cd2 I3 95.64(13)
N9 Cd2 I3 105.46(13)
I4 Cd2 I3 125.40(3)
C25 C24 C26 115.5(6)
C25 C24 C23 124.4(7)
C26 C24 C23 120.1(6)
C55 C56 C58 123.2(8)
C55 C56 H56 118.4
C58 C56 H56 118.4
C10 N2 C6 119.2(5)
C10 N2 Cd1 120.2(4)
C6 N2 Cd1 120.3(4)
C1 N1 C5 118.6(6)
C1 N1 Cd1 122.8(5)
C5 N1 Cd1 118.3(4)
C56 C55 C57 114.8(7)
C56 C55 C54 119.8(7)
C57 C55 C54 125.3(7)
C46 N7 C42 118.2(6)
C46 N7 Cd2 122.9(5)
C42 N7 Cd2 118.7(4)
C37 N8 C41 119.7(5)
C37 N8 Cd2 120.3(4)
C41 N8 Cd2 119.3(4)
C11 N3 C15 119.8(6)
C11 N3 Cd1 119.0(4)
C15 N3 Cd1 121.1(5)
C7 C8 C9 116.1(6)
C7 C8 C16 122.3(6)
C9 C8 C16 121.5(6)
C41 C40 C39 120.0(7)
C41 C40 H40 120.0
C39 C40 H40 120.0
C32 N9 C36 118.6(7)
C32 N9 Cd2 121.8(5)
C36 N9 Cd2 119.6(5)
C30 N5 N4 100.2(7)
C38 C39 C40 117.4(6)
C38 C39 C47 122.6(6)
C40 C39 C47 119.9(6)
C27 C29 C28 119.3(7)
C27 C29 N4 120.1(6)
C28 C29 N4 120.6(7)
C31 N4 N5 109.3(6)
C31 N4 C29 130.2(6)
N5 N4 C29 120.5(6)
C48 C47 C49 118.6(6)
C48 C47 C39 120.8(6)
C49 C47 C39 120.6(6)
N2 C6 C7 121.2(6)
N2 C6 C5 115.3(5)
C7 C6 C5 123.6(6)
C19 C17 C16 119.5(7)
C19 C17 H17 120.3
C16 C17 H17 120.3
C61 N10 N11 111.1(7)
C61 N10 C60 129.0(7)
N11 N10 C60 119.9(6)
C51 C52 C50 117.2(7)
C51 C52 C53 119.4(7)
C50 C52 C53 123.1(8)
C18 C20 C21 120.2(7)
C18 C20 H20 119.9
C21 C20 H20 119.9
C3 C2 C1 118.2(7)
C3 C2 H2 120.9
C1 C2 H2 120.9
N8 C37 C38 121.2(6)
N8 C37 C36 116.3(6)
C38 C37 C36 122.5(6)
C13 C12 C11 119.7(7)
C13 C12 H12 120.2
C11 C12 H12 120.2
C16 C18 C20 123.1(7)
C16 C18 H18 118.5
C20 C18 H18 118.5
C30 N6 C31 102.4(7)
C18 C16 C17 117.8(6)
C18 C16 C8 121.5(6)
C17 C16 C8 120.7(6)
C46 C45 C44 119.3(7)
C46 C45 H45 120.3
C44 C45 H45 120.3
C10 C9 C8 120.7(6)
C10 C9 H9 119.7
C8 C9 H9 119.7
C8 C7 C6 121.3(6)
C8 C7 H7 119.3
C6 C7 H7 119.3
N8 C41 C40 121.7(6)
N8 C41 C42 116.1(6)
C40 C41 C42 122.1(6)
N1 C5 C4 120.6(6)
N1 C5 C6 116.5(6)
C4 C5 C6 122.9(6)
N7 C46 C45 123.2(7)
N7 C46 H46 118.4
C45 C46 H46 118.4
C36 C35 C34 119.9(8)
C36 C35 H35 120.0
C34 C35 H35 120.0
N2 C10 C9 121.4(6)
N2 C10 C11 115.5(5)
C9 C10 C11 123.1(6)
C52 C51 C49 122.1(7)
C52 C51 H51 119.0
C49 C51 H51 119.0
N7 C42 C43 121.8(6)
N7 C42 C41 115.1(6)
C43 C42 C41 123.0(6)
N9 C36 C35 122.1(7)
N9 C36 C37 114.4(6)
C35 C36 C37 123.6(7)
C28 C26 C24 122.0(7)
C28 C26 H26 119.0
C24 C26 H26 119.0
C27 C25 C24 121.9(7)
C27 C25 H25 119.1
C24 C25 H25 119.1
C17 C19 C21 122.5(7)
C17 C19 H19 118.7
C21 C19 H19 118.7
C42 C43 C44 119.7(7)
C42 C43 H43 120.2
C44 C43 H43 120.2
C20 C21 C19 116.8(6)
C20 C21 C22 123.7(7)
C19 C21 C22 119.5(6)
N1 C1 C2 123.3(7)
N1 C1 H1 118.4
C2 C1 H1 118.4
C62 N11 N10 101.8(7)
C53 C54 C55 126.6(7)
C53 C54 H54 116.7
C55 C54 H54 116.7
C60 C59 C57 120.7(7)
C60 C59 H59 119.7
C57 C59 H59 119.7
C22 C23 C24 127.2(7)
C22 C23 H23 116.4
C24 C23 H23 116.4
N3 C15 C14 122.2(7)
N3 C15 H15 118.9
C14 C15 H15 118.9
C52 C50 C48 121.2(8)
C52 C50 H50 119.4
C48 C50 H50 119.4
C59 C60 C58 118.6(7)
C59 C60 N10 121.1(7)
C58 C60 N10 120.3(7)
C13 C14 C15 118.3(8)
C13 C14 H14 120.8
C15 C14 H14 120.8
C23 C22 C21 126.4(7)
C23 C22 H22 116.8
C21 C22 H22 116.8
C45 C44 C43 117.7(7)
C45 C44 H44 121.1
C43 C44 H44 121.1
C62 N12 C61 103.0(8)
N3 C11 C12 120.7(6)
N3 C11 C10 116.4(6)
C12 C11 C10 122.9(6)
C54 C53 C52 126.6(7)
C54 C53 H53 116.7
C52 C53 H53 116.7
C47 C49 C51 119.4(7)
C47 C49 H49 120.3
C51 C49 H49 120.3
C2 C3 C4 119.5(7)
C2 C3 H3 120.3
C4 C3 H3 120.3
C3 C4 C5 119.9(7)
C3 C4 H4 120.1
C5 C4 H4 120.1
Cl2 C63 Cl1 110.5(9)
Cl2 C63 H63A 109.6
Cl1 C63 H63A 109.6
Cl2 C63 H63B 109.6
Cl1 C63 H63B 109.6
H63A C63 H63B 108.1
C12 C13 C14 119.3(7)
C12 C13 H13 120.4
C14 C13 H13 120.4
C47 C48 C50 121.3(7)
C47 C48 H48 119.4
C50 C48 H48 119.4
C29 C27 C25 120.5(7)
C29 C27 H27 119.7
C25 C27 H27 119.7
C26 C28 C29 120.7(7)
C26 C28 H28 119.6
C29 C28 H28 119.6
N6 C30 N5 117.8(7)
N6 C30 H30 121.1
N5 C30 H30 121.1
N4 C31 N6 110.3(8)
N4 C31 H31 124.9
N6 C31 H31 124.9
C39 C38 C37 119.8(6)
C39 C38 H38 120.1
C37 C38 H38 120.1
C34 C33 C32 119.2(8)
C34 C33 H33 120.4
C32 C33 H33 120.4
C33 C34 C35 118.3(8)
C33 C34 H34 120.9
C35 C34 H34 120.9
N9 C32 C33 122.0(8)
N9 C32 H32 119.0
C33 C32 H32 119.0
C59 C57 C55 122.9(8)
C59 C57 H57 118.6
C55 C57 H57 118.6
C60 C58 C56 119.6(8)
C60 C58 H58 120.2
C56 C58 H58 120.2
N11 C62 N12 115.6(8)
N11 C62 H62 122.2
N12 C62 H62 122.2
N10 C61 N12 108.5(9)
N10 C61 H61 125.7
N12 C61 H61 125.7

loop_
_geom_bond_atom_site_label_1
_geom_bond_atom_site_label_2
_geom_bond_distance
Cd1 N2 2.336(5)
Cd1 N3 2.380(6)
Cd1 N1 2.383(6)
Cd1 I1 2.7333(7)
Cd1 I2 2.7686(8)
Cd2 N8 2.322(5)
Cd2 N7 2.366(6)
Cd2 N9 2.375(6)
Cd2 I4 2.7355(8)
Cd2 I3 2.7542(7)
C24 C25 1.396(10)
C24 C26 1.402(10)
C24 C23 1.449(9)
Cl2 C63 1.588(14)
C56 C55 1.367(10)
C56 C58 1.396(11)
C56 H56 0.9300
N2 C10 1.339(8)
N2 C6 1.355(8)
N1 C1 1.322(8)
N1 C5 1.344(8)
C55 C57 1.395(10)
C55 C54 1.433(9)
N7 C46 1.325(8)
N7 C42 1.345(8)
N8 C37 1.336(8)
N8 C41 1.347(8)
N3 C11 1.319(8)
N3 C15 1.322(9)
C8 C7 1.377(8)
C8 C9 1.413(9)
C8 C16 1.481(9)
C40 C41 1.360(9)
C40 C39 1.421(9)
C40 H40 0.9300
N9 C32 1.340(9)
N9 C36 1.341(8)
N5 C30 1.324(10)
N5 N4 1.371(8)
C39 C38 1.370(9)
C39 C47 1.494(9)
C29 C27 1.354(10)
C29 C28 1.371(10)
C29 N4 1.422(8)
N4 C31 1.327(10)
C47 C48 1.371(10)
C47 C49 1.391(9)
C6 C7 1.380(8)
C6 C5 1.498(8)
C17 C19 1.377(9)
C17 C16 1.413(9)
C17 H17 0.9300
Cl1 C63 1.787(16)
N10 C61 1.334(10)
N10 N11 1.343(8)
N10 C60 1.416(9)
C52 C51 1.380(10)
C52 C50 1.383(10)
C52 C53 1.483(10)
C20 C18 1.389(9)
C20 C21 1.390(10)
C20 H20 0.9300
C2 C3 1.355(10)
C2 C1 1.374(10)
C2 H2 0.9300
C37 C38 1.409(9)
C37 C36 1.493(10)
C12 C13 1.359(11)
C12 C11 1.391(10)
C12 H12 0.9300
C18 C16 1.353(9)
C18 H18 0.9300
N6 C30 1.294(11)
N6 C31 1.330(9)
C45 C46 1.340(10)
C45 C44 1.382(10)
C45 H45 0.9300
C9 C10 1.378(9)
C9 H9 0.9300
C7 H7 0.9300
C41 C42 1.507(9)
C5 C4 1.376(9)
C46 H46 0.9300
C35 C36 1.358(10)
C35 C34 1.387(11)
C35 H35 0.9300
C10 C11 1.501(9)
C51 C49 1.398(10)
C51 H51 0.9300
C42 C43 1.348(9)
C26 C28 1.359(10)
C26 H26 0.9300
C25 C27 1.379(10)
C25 H25 0.9300
C19 C21 1.406(10)
C19 H19 0.9300
C43 C44 1.384(9)
C43 H43 0.9300
C21 C22 1.459(9)
C1 H1 0.9300
N11 C62 1.319(11)
C54 C53 1.296(10)
C54 H54 0.9300
C59 C60 1.360(10)
C59 C57 1.373(10)
C59 H59 0.9300
C23 C22 1.318(10)
C23 H23 0.9300
C15 C14 1.383(11)
C15 H15 0.9300
C50 C48 1.387(10)
C50 H50 0.9300
C60 C58 1.373(10)
C14 C13 1.365(11)
C14 H14 0.9300
C22 H22 0.9300
C44 H44 0.9300
N12 C62 1.333(12)
N12 C61 1.342(11)
C53 H53 0.9300
C49 H49 0.9300
C3 C4 1.366(10)
C3 H3 0.9300
C4 H4 0.9300
C63 H63A 0.9700
C63 H63B 0.9700
C13 H13 0.9300
C48 H48 0.9300
C27 H27 0.9300
C28 H28 0.9300
C30 H30 0.9300
C31 H31 0.9300
C38 H38 0.9300
C33 C34 1.371(11)
C33 C32 1.383(11)
C33 H33 0.9300
C34 H34 0.9300
C32 H32 0.9300
C57 H57 0.9300
C58 H58 0.9300
C62 H62 0.9300
C61 H61 0.9300

loop_
_geom_torsion_atom_site_label_1
_geom_torsion_atom_site_label_2
_geom_torsion_atom_site_label_3
_geom_torsion_atom_site_label_4
_geom_torsion
N3 Cd1 N2 C10 -3.4(4)
N1 Cd1 N2 C10 180.0(5)
I1 Cd1 N2 C10 -88.2(4)
I2 Cd1 N2 C10 84.3(4)
N3 Cd1 N2 C6 -177.1(5)
N1 Cd1 N2 C6 6.3(4)
I1 Cd1 N2 C6 98.2(4)
I2 Cd1 N2 C6 -89.3(4)
N2 Cd1 N1 C1 179.5(6)
N3 Cd1 N1 C1 174.8(5)
I1 Cd1 N1 C1 50.4(5)
I2 Cd1 N1 C1 -68.1(5)
N2 Cd1 N1 C5 -6.8(4)
N3 Cd1 N1 C5 -11.6(6)
I1 Cd1 N1 C5 -136.0(4)
I2 Cd1 N1 C5 105.5(4)
C58 C56 C55 C57 0.2(15)
C58 C56 C55 C54 177.3(9)
N8 Cd2 N7 C46 -174.1(6)
N9 Cd2 N7 C46 -164.3(5)
I4 Cd2 N7 C46 -50.9(5)
I3 Cd2 N7 C46 75.4(5)
N8 Cd2 N7 C42 0.7(4)
N9 Cd2 N7 C42 10.5(6)
I4 Cd2 N7 C42 123.9(4)
I3 Cd2 N7 C42 -109.8(4)
N7 Cd2 N8 C37 -177.1(5)
N9 Cd2 N8 C37 10.0(4)
I4 Cd2 N8 C37 100.9(5)
I3 Cd2 N8 C37 -88.9(5)
N7 Cd2 N8 C41 -6.7(4)
N9 Cd2 N8 C41 -179.6(5)
I4 Cd2 N8 C41 -88.7(5)
I3 Cd2 N8 C41 81.5(5)
N2 Cd1 N3 C11 1.3(5)
N1 Cd1 N3 C11 6.1(7)
I1 Cd1 N3 C11 132.1(5)
I2 Cd1 N3 C11 -113.3(5)
N2 Cd1 N3 C15 178.1(6)
N1 Cd1 N3 C15 -177.1(5)
I1 Cd1 N3 C15 -51.1(6)
I2 Cd1 N3 C15 63.5(6)
N8 Cd2 N9 C32 176.9(6)
N7 Cd2 N9 C32 167.1(5)
I4 Cd2 N9 C32 56.5(5)
I3 Cd2 N9 C32 -76.0(5)
N8 Cd2 N9 C36 -7.2(4)
N7 Cd2 N9 C36 -17.1(6)
I4 Cd2 N9 C36 -127.7(4)
I3 Cd2 N9 C36 99.8(5)
C41 C40 C39 C38 -2.6(9)
C41 C40 C39 C47 -179.8(6)
C30 N5 N4 C31 1.1(8)
C30 N5 N4 C29 -179.4(6)
C27 C29 N4 C31 154.9(9)
C28 C29 N4 C31 -25.6(12)
C27 C29 N4 N5 -24.5(10)
C28 C29 N4 N5 155.0(7)
C38 C39 C47 C48 -165.6(7)
C40 C39 C47 C48 11.4(10)
C38 C39 C47 C49 13.5(10)
C40 C39 C47 C49 -169.6(6)
C10 N2 C6 C7 0.8(9)
Cd1 N2 C6 C7 174.5(4)
C10 N2 C6 C5 -179.0(5)
Cd1 N2 C6 C5 -5.3(7)
C41 N8 C37 C38 -1.0(9)
Cd2 N8 C37 C38 169.4(5)
C41 N8 C37 C36 178.0(6)
Cd2 N8 C37 C36 -11.6(7)
C21 C20 C18 C16 -0.8(12)
C20 C18 C16 C17 -0.4(11)
C20 C18 C16 C8 179.4(7)
C19 C17 C16 C18 0.9(10)
C19 C17 C16 C8 -178.9(6)
C7 C8 C16 C18 9.3(10)
C9 C8 C16 C18 -169.2(7)
C7 C8 C16 C17 -171.0(6)
C9 C8 C16 C17 10.5(9)
C7 C8 C9 C10 -1.7(9)
C16 C8 C9 C10 176.9(6)
C9 C8 C7 C6 2.3(9)
C16 C8 C7 C6 -176.3(6)
N2 C6 C7 C8 -1.9(9)
C5 C6 C7 C8 177.9(6)
C37 N8 C41 C40 1.0(9)
Cd2 N8 C41 C40 -169.5(5)
C37 N8 C41 C42 -178.1(5)
Cd2 N8 C41 C42 11.4(7)
C39 C40 C41 N8 0.9(10)
C39 C40 C41 C42 179.9(5)
C1 N1 C5 C4 1.4(9)
Cd1 N1 C5 C4 -172.5(5)
C1 N1 C5 C6 -179.3(6)
Cd1 N1 C5 C6 6.8(7)
N2 C6 C5 N1 -1.1(8)
C7 C6 C5 N1 179.1(6)
N2 C6 C5 C4 178.1(6)
C7 C6 C5 C4 -1.7(10)
C42 N7 C46 C45 -1.5(10)
Cd2 N7 C46 C45 173.4(6)
C44 C45 C46 N7 1.3(12)
C6 N2 C10 C9 -0.3(9)
Cd1 N2 C10 C9 -174.0(5)
C6 N2 C10 C11 178.6(5)
Cd1 N2 C10 C11 4.9(7)
C8 C9 C10 N2 0.7(9)
C8 C9 C10 C11 -178.1(6)
C50 C52 C51 C49 3.3(12)
C53 C52 C51 C49 176.9(7)
C46 N7 C42 C43 0.7(9)
Cd2 N7 C42 C43 -174.3(5)
C46 N7 C42 C41 179.6(6)
Cd2 N7 C42 C41 4.5(7)
N8 C41 C42 N7 -10.3(8)
C40 C41 C42 N7 170.5(6)
N8 C41 C42 C43 168.5(6)
C40 C41 C42 C43 -10.7(10)
C32 N9 C36 C35 -0.8(10)
Cd2 N9 C36 C35 -176.8(5)
C32 N9 C36 C37 -179.8(6)
Cd2 N9 C36 C37 4.2(7)
C34 C35 C36 N9 0.6(11)
C34 C35 C36 C37 179.5(7)
N8 C37 C36 N9 4.6(8)
C38 C37 C36 N9 -176.4(6)
N8 C37 C36 C35 -174.4(6)
C38 C37 C36 C35 4.6(10)
C25 C24 C26 C28 -1.3(13)
C23 C24 C26 C28 -179.7(8)
C26 C24 C25 C27 1.4(13)
C23 C24 C25 C27 179.7(8)
C16 C17 C19 C21 -0.2(11)
N7 C42 C43 C44 0.2(10)
C41 C42 C43 C44 -178.6(6)
C18 C20 C21 C19 1.4(11)
C18 C20 C21 C22 -179.5(7)
C17 C19 C21 C20 -0.9(11)
C17 C19 C21 C22 180.0(6)
C5 N1 C1 C2 0.9(11)
Cd1 N1 C1 C2 174.5(6)
C3 C2 C1 N1 -2.6(12)
C61 N10 N11 C62 0.8(9)
C60 N10 N11 C62 -179.2(7)
C56 C55 C54 C53 -176.0(9)
C57 C55 C54 C53 0.7(13)
C25 C24 C23 C22 12.3(12)
C26 C24 C23 C22 -169.4(8)
C11 N3 C15 C14 -1.9(11)
Cd1 N3 C15 C14 -178.6(6)
C51 C52 C50 C48 -2.4(12)
C53 C52 C50 C48 -175.7(7)
C57 C59 C60 C58 -4.3(14)
C57 C59 C60 N10 177.4(8)
C61 N10 C60 C59 176.3(9)
N11 N10 C60 C59 -3.7(11)
C61 N10 C60 C58 -2.0(13)
N11 N10 C60 C58 177.9(8)
N3 C15 C14 C13 -0.2(12)
C24 C23 C22 C21 177.5(7)
C20 C21 C22 C23 15.4(12)
C19 C21 C22 C23 -165.5(8)
C46 C45 C44 C43 -0.3(10)
C42 C43 C44 C45 -0.4(10)
C15 N3 C11 C12 2.7(10)
Cd1 N3 C11 C12 179.5(5)
C15 N3 C11 C10 -176.3(6)
Cd1 N3 C11 C10 0.6(8)
C13 C12 C11 N3 -1.5(11)
C13 C12 C11 C10 177.4(7)
N2 C10 C11 N3 -3.6(8)
C9 C10 C11 N3 175.3(6)
N2 C10 C11 C12 177.5(6)
C9 C10 C11 C12 -3.6(10)
C55 C54 C53 C52 175.8(7)
C51 C52 C53 C54 -173.0(8)
C50 C52 C53 C54 0.2(13)
C48 C47 C49 C51 2.8(11)
C39 C47 C49 C51 -176.3(6)
C52 C51 C49 C47 -3.6(11)
C1 C2 C3 C4 1.9(12)
C2 C3 C4 C5 0.3(12)
N1 C5 C4 C3 -2.0(11)
C6 C5 C4 C3 178.7(7)
C11 C12 C13 C14 -0.6(12)
C15 C14 C13 C12 1.4(12)
C49 C47 C48 C50 -2.0(12)
C39 C47 C48 C50 177.1(7)
C52 C50 C48 C47 1.8(13)
C28 C29 C27 C25 3.2(14)
N4 C29 C27 C25 -177.3(8)
C24 C25 C27 C29 -2.5(14)
C24 C26 C28 C29 2.2(14)
C27 C29 C28 C26 -3.1(13)
N4 C29 C28 C26 177.4(8)
C31 N6 C30 N5 2.6(10)
N4 N5 C30 N6 -2.3(9)
N5 N4 C31 N6 0.3(9)
C29 N4 C31 N6 -179.1(7)
C30 N6 C31 N4 -1.6(9)
C40 C39 C38 C37 2.6(9)
C47 C39 C38 C37 179.7(6)
N8 C37 C38 C39 -0.9(10)
C36 C37 C38 C39 -179.8(6)
C32 C33 C34 C35 -0.5(12)
C36 C35 C34 C33 0.1(12)
C36 N9 C32 C33 0.3(11)
Cd2 N9 C32 C33 176.2(6)
C34 C33 C32 N9 0.3(12)
C60 C59 C57 C55 -0.5(15)
C56 C55 C57 C59 2.5(14)
C54 C55 C57 C59 -174.3(9)
C59 C60 C58 C56 6.8(15)
N10 C60 C58 C56 -174.8(9)
C55 C56 C58 C60 -4.9(17)
N10 N11 C62 N12 -1.1(11)
C61 N12 C62 N11 1.0(12)
N11 N10 C61 N12 -0.2(11)
C60 N10 C61 N12 179.7(7)
C62 N12 C61 N10 -0.4(11)
